data_4500091
loop_
_publ_author_name
'Lago, Ana Bel\'en'
'Carballo, Rosa'
'Garc\'ia-Mart\'inez, Emilia'
'V\'azquez-L\'opez, Ezequiel M.'

_publ_section_title
;
 Metal to Ligand Interactions and Hydrogen Bonding in the Design of
 Metallosupramolecular Compounds: Effect of pH and Aprotic Solvents on the
 Nature of Materials Based on Bis(4-pyridylthio)methane and Copper(II)
 Chloride
;
_journal_issue 1
_journal_name_full 'Crystal Growth &amp; Design'
_journal_page_first 59
_journal_paper_doi 10.1021/cg1004566
_journal_volume 11
_journal_year 2011
_chemical_formula_sum 'C22 H22 Cl4 Cu N4 O0 S4'
_chemical_formula_weight 676.02
_chemical_name_systematic
; 
 ? 
;
_space_group_IT_number 15
_symmetry_cell_setting monoclinic
_symmetry_space_group_name_Hall '-C 2yc'
_symmetry_space_group_name_H-M 'C 1 2/c 1'
_atom_sites_solution_hydrogens geom
_atom_sites_solution_primary direct
_atom_sites_solution_secondary difmap
_audit_creation_method SHELXL-97
_cell_angle_alpha 90.00
_cell_angle_beta 92.112(3)
_cell_angle_gamma 90.00
_cell_formula_units_Z 4
_cell_length_a 10.4580(16)
_cell_length_b 14.530(2)
_cell_length_c 18.410(3)
_cell_measurement_reflns_used 946
_cell_measurement_temperature 293(2)
_cell_measurement_theta_max 38.714
_cell_measurement_theta_min 4.801
_cell_volume 2795.6(7)
_computing_cell_refinement 'Bruker SMART'
_computing_data_collection 'Bruker SMART'
_computing_data_reduction 'Bruker SHELXTL'
_computing_molecular_graphics 'Bruker ORTEPIII and PLATON'
_computing_publication_material 'Bruker SHELX97'
_computing_structure_refinement 'SHELXL-97 (Sheldrick, 1997)'
_computing_structure_solution 'SHELXS-97 (Sheldrick, 1990)'
_diffrn_ambient_temperature 293(2)
_diffrn_measured_fraction_theta_full 0.994
_diffrn_measured_fraction_theta_max 0.981
_diffrn_measurement_device_type 'CCD area detector'
_diffrn_measurement_method 'phi and omega scans'
_diffrn_radiation_monochromator graphite
_diffrn_radiation_source 'fine-focus sealed tube'
_diffrn_radiation_type MoK\a
_diffrn_radiation_wavelength 0.71073
_diffrn_reflns_av_R_equivalents 0.0869
_diffrn_reflns_av_sigmaI/netI 0.1435
_diffrn_reflns_limit_h_max 9
_diffrn_reflns_limit_h_min -13
_diffrn_reflns_limit_k_max 19
_diffrn_reflns_limit_k_min -17
_diffrn_reflns_limit_l_max 24
_diffrn_reflns_limit_l_min -24
_diffrn_reflns_number 8921
_diffrn_reflns_theta_full 25.00
_diffrn_reflns_theta_max 28.01
_diffrn_reflns_theta_min 2.21
_exptl_absorpt_coefficient_mu 1.483
_exptl_absorpt_correction_T_max 1.0000
_exptl_absorpt_correction_T_min 0.8571
_exptl_absorpt_correction_type multi-scan
_exptl_crystal_colour blue
_exptl_crystal_density_diffrn 1.606
_exptl_crystal_density_method 'not measured'
_exptl_crystal_description prism
_exptl_crystal_F_000 1372
_exptl_crystal_size_max 0.22
_exptl_crystal_size_mid 0.15
_exptl_crystal_size_min 0.07
_refine_diff_density_max 0.511
_refine_diff_density_min -0.409
_refine_diff_density_rms 0.108
_refine_ls_extinction_coef 0.0017(4)
_refine_ls_extinction_expression Fc^*^=kFc[1+0.001xFc^2^\l^3^/sin(2\q)]^-1/4^
_refine_ls_extinction_method SHELXL
_refine_ls_goodness_of_fit_ref 0.976
_refine_ls_hydrogen_treatment mixed
_refine_ls_matrix_type full
_refine_ls_number_parameters 164
_refine_ls_number_reflns 3321
_refine_ls_number_restraints 0
_refine_ls_restrained_S_all 0.976
_refine_ls_R_factor_all 0.1748
_refine_ls_R_factor_gt 0.0540
_refine_ls_shift/su_max 0.000
_refine_ls_shift/su_mean 0.000
_refine_ls_structure_factor_coef Fsqd
_refine_ls_weighting_details 'calc w=1/[\s^2^(Fo^2^)+(0.0685P)^2^+0.0000P] where P=(Fo^2^+2Fc^2^)/3'
_refine_ls_weighting_scheme calc
_refine_ls_wR_factor_gt 0.1187
_refine_ls_wR_factor_ref 0.1723
_reflns_number_gt 1434
_reflns_number_total 3321
_reflns_threshold_expression >2sigma(I)
_cod_data_source_file cg1004566_si_002.cif
_cod_data_source_block 3
_cod_original_cell_volume 2795.4(7)
_cod_original_sg_symbol_H-M C2/c
_cod_database_code 4500091

loop_
_symmetry_equiv_pos_as_xyz
'x, y, z'
'-x, y, -z+1/2'
'x+1/2, y+1/2, z'
'-x+1/2, y+1/2, -z+1/2'
'-x, -y, -z'
'x, -y, z-1/2'
'-x+1/2, -y+1/2, -z'
'x+1/2, -y+1/2, z-1/2'

loop_
_atom_site_label
_atom_site_type_symbol
_atom_site_fract_x
_atom_site_fract_y
_atom_site_fract_z
_atom_site_U_iso_or_equiv
_atom_site_adp_type
_atom_site_occupancy
_atom_site_symmetry_multiplicity
_atom_site_calc_flag
_atom_site_refinement_flags
Cl1 Cl -0.42538(14) 0.03287(10) 1.11753(8) 0.0441(4) Uani 1 1 d .
C11 C 0.2116(6) 0.2866(4) 0.7254(4) 0.0540(18) Uani 1 1 d .
H11A H 0.1593 0.3375 0.7320 0.065 Uiso 1 1 calc R
C10 C 0.2910(7) 0.2835(5) 0.6680(4) 0.061(2) Uani 1 1 d .
H10 H 0.2928 0.3329 0.6359 0.073 Uiso 1 1 calc R
Cu1 Cu -0.5000 0.0000 1.0000 0.0489(4) Uani 1 2 d S
S1 S 0.07567(15) 0.01976(11) 0.87405(10) 0.0505(5) Uani 1 1 d .
S2 S 0.11039(15) 0.22448(11) 0.84641(9) 0.0479(5) Uani 1 1 d .
N1 N -0.3228(4) 0.0104(3) 0.9642(3) 0.0392(12) Uani 1 1 d .
C1 C -0.0770(5) 0.0227(4) 0.9089(3) 0.0358(13) Uani 1 1 d .
C5 C -0.1294(5) 0.0957(4) 0.9469(3) 0.0376(14) Uani 1 1 d .
H5 H -0.0841 0.1503 0.9540 0.045 Uiso 1 1 calc R
C2 C -0.1523(6) -0.0557(4) 0.8991(3) 0.0430(15) Uani 1 1 d .
H2 H -0.1212 -0.1060 0.8739 0.052 Uiso 1 1 calc R
N2 N 0.3648(6) 0.2117(5) 0.6575(3) 0.0568(16) Uani 1 1 d .
H11 H 0.426(6) 0.219(4) 0.617(4) 0.068 Uiso 1 1 d .
C7 C 0.2098(6) 0.2126(4) 0.7741(3) 0.0393(14) Uani 1 1 d .
C4 C -0.2497(6) 0.0855(4) 0.9737(3) 0.0402(14) Uani 1 1 d .
H4 H -0.2825 0.1341 1.0002 0.048 Uiso 1 1 calc R
C3 C -0.2723(6) -0.0586(4) 0.9266(4) 0.0469(16) Uani 1 1 d .
H3 H -0.3213 -0.1113 0.9187 0.056 Uiso 1 1 calc R
C8 C 0.2866(6) 0.1375(4) 0.7603(3) 0.0440(15) Uani 1 1 d .
H8 H 0.2861 0.0866 0.7908 0.053 Uiso 1 1 calc R
C9 C 0.3643(6) 0.1382(5) 0.7010(4) 0.0521(17) Uani 1 1 d .
H9 H 0.4159 0.0878 0.6916 0.063 Uiso 1 1 calc R
C6 C 0.1468(5) 0.1262(4) 0.9017(3) 0.0450(15) Uani 1 1 d .
H6A H 0.2389 0.1181 0.9038 0.054 Uiso 1 1 calc R
H6B H 0.1209 0.1394 0.9506 0.054 Uiso 1 1 calc R
Cl2 Cl -0.53992(15) 0.20669(11) 0.96693(9) 0.0521(5) Uani 1 1 d .

loop_
_atom_site_aniso_label
_atom_site_aniso_U_11
_atom_site_aniso_U_22
_atom_site_aniso_U_33
_atom_site_aniso_U_23
_atom_site_aniso_U_13
_atom_site_aniso_U_12
Cl1 0.0354(8) 0.0505(9) 0.0463(9) -0.0016(7) 0.0020(7) -0.0039(7)
C11 0.055(4) 0.047(4) 0.061(5) 0.008(3) 0.006(4) -0.001(3)
C10 0.068(5) 0.062(5) 0.053(5) 0.018(4) 0.005(4) -0.016(4)
Cu1 0.0218(5) 0.0848(9) 0.0407(7) -0.0087(6) 0.0075(4) -0.0108(6)
S1 0.0343(9) 0.0455(9) 0.0733(12) 0.0008(8) 0.0245(8) -0.0001(7)
S2 0.0415(9) 0.0457(9) 0.0577(11) 0.0020(8) 0.0182(8) 0.0056(8)
N1 0.024(2) 0.056(3) 0.038(3) -0.005(2) 0.005(2) -0.001(2)
C1 0.029(3) 0.043(3) 0.035(3) 0.005(3) 0.006(3) -0.002(3)
C5 0.034(3) 0.035(3) 0.045(4) 0.001(3) 0.012(3) -0.004(3)
C2 0.039(4) 0.037(3) 0.054(4) -0.002(3) 0.018(3) -0.001(3)
N2 0.045(4) 0.089(5) 0.036(3) 0.006(3) 0.008(3) -0.009(3)
C7 0.035(3) 0.041(3) 0.042(4) 0.003(3) 0.002(3) -0.003(3)
C4 0.035(3) 0.049(4) 0.037(4) -0.004(3) 0.008(3) 0.004(3)
C3 0.037(4) 0.046(4) 0.057(4) 0.006(3) 0.008(3) -0.013(3)
C8 0.042(4) 0.047(4) 0.044(4) 0.001(3) 0.008(3) 0.003(3)
C9 0.042(4) 0.068(5) 0.047(4) -0.008(4) 0.009(3) 0.005(3)
C6 0.027(3) 0.067(4) 0.041(4) 0.002(3) 0.005(3) -0.003(3)
Cl2 0.0449(10) 0.0560(10) 0.0568(11) -0.0091(8) 0.0192(8) -0.0024(8)

loop_
_atom_type_symbol
_atom_type_description
_atom_type_scat_dispersion_real
_atom_type_scat_dispersion_imag
_atom_type_scat_source
C C 0.0033 0.0016 'International Tables Vol C Tables 4.2.6.8 and 6.1.1.4'
H H 0.0000 0.0000 'International Tables Vol C Tables 4.2.6.8 and 6.1.1.4'
N N 0.0061 0.0033 'International Tables Vol C Tables 4.2.6.8 and 6.1.1.4'
Cl Cl 0.1484 0.1585 'International Tables Vol C Tables 4.2.6.8 and 6.1.1.4'
S S 0.1246 0.1234 'International Tables Vol C Tables 4.2.6.8 and 6.1.1.4'
O O 0.0106 0.0060 'International Tables Vol C Tables 4.2.6.8 and 6.1.1.4'
Cu Cu 0.3201 1.2651 'International Tables Vol C Tables 4.2.6.8 and 6.1.1.4'

loop_
_geom_angle_atom_site_label_1
_geom_angle_atom_site_label_2
_geom_angle_atom_site_label_3
_geom_angle
_geom_angle_site_symmetry_1
_geom_angle_site_symmetry_3
C10 C11 C7 119.4(6) . .
N2 C10 C11 121.0(6) . .
N1 Cu1 N1 179.998(1) . 5_457
N1 Cu1 Cl1 90.42(14) . .
N1 Cu1 Cl1 89.58(14) 5_457 .
N1 Cu1 Cl1 89.58(14) . 5_457
N1 Cu1 Cl1 90.42(14) 5_457 5_457
Cl1 Cu1 Cl1 180.00(7) . 5_457
C1 S1 C6 104.6(3) . .
C7 S2 C6 103.7(3) . .
C3 N1 C4 116.3(5) . .
C3 N1 Cu1 120.2(4) . .
C4 N1 Cu1 123.5(4) . .
C2 C1 C5 117.2(5) . .
C2 C1 S1 116.9(4) . .
C5 C1 S1 125.9(4) . .
C4 C5 C1 118.7(5) . .
C3 C2 C1 119.8(6) . .
C10 N2 C9 122.1(6) . .
C8 C7 C11 117.8(6) . .
C8 C7 S2 126.2(5) . .
C11 C7 S2 116.0(5) . .
N1 C4 C5 124.4(6) . .
N1 C3 C2 123.6(6) . .
C7 C8 C9 120.0(6) . .
N2 C9 C8 119.6(6) . .
S1 C6 S2 117.0(3) . .

loop_
_geom_bond_atom_site_label_1
_geom_bond_atom_site_label_2
_geom_bond_distance
_geom_bond_site_symmetry_2
Cl1 Cu1 2.3225(15) .
C11 C10 1.368(9) .
C11 C7 1.401(8) .
C10 N2 1.317(9) .
Cu1 N1 1.995(5) .
Cu1 N1 1.995(5) 5_457
Cu1 Cl1 2.3225(15) 5_457
S1 C1 1.743(6) .
S1 C6 1.782(6) .
S2 C7 1.729(6) .
S2 C6 1.786(6) .
N1 C3 1.338(7) .
N1 C4 1.340(7) .
C1 C2 1.393(8) .
C1 C5 1.394(7) .
C5 C4 1.376(8) .
C2 C3 1.372(8) .
N2 C9 1.334(9) .
C7 C8 1.383(8) .
C8 C9 1.384(8) .

loop_
_geom_hbond_atom_site_label_D
_geom_hbond_atom_site_label_H
_geom_hbond_atom_site_label_A
_geom_hbond_distance_DH
_geom_hbond_distance_HA
_geom_hbond_distance_DA
_geom_hbond_angle_DHA
_geom_hbond_site_symmetry_A
N2 H11 Cl2 1.01(7) 1.99(7) 2.986(6) 168(6) 2_556
